data_4122538
loop_
_publ_author_name
'Liu, Hsueh-Ju'
'Raynaud, Christophe'
'Eisenstein, Odile'
'Tilley, T. Don'

_publ_section_title
;
 Cyclometalated N-Heterocyclic Carbene Complexes of Ruthenium for Access
 to Electron-Rich Silylene Complexes That Bind the Lewis Acids CuOTf and
 AgOTf.
;
_journal_issue 32
_journal_name_full 'Journal of the American Chemical Society'
_journal_page_first 11473
_journal_page_last 11482
_journal_paper_doi 10.1021/ja5054237
_journal_volume 136
_journal_year 2014
_chemical_formula_sum 'C43 H49 N2 Ru Si'
_chemical_formula_weight 723.00
_chemical_name_systematic
;
 ?
;
_space_group_IT_number 14
_symmetry_cell_setting monoclinic
_symmetry_space_group_name_Hall '-P 2ybc'
_symmetry_space_group_name_H-M 'P 1 21/c 1'
_atom_sites_solution_hydrogens geom
_atom_sites_solution_primary direct
_atom_sites_solution_secondary difmap
_audit_creation_method SHELXL-97
_cell_angle_alpha 90.00
_cell_angle_beta 94.557(6)
_cell_angle_gamma 90.00
_cell_formula_units_Z 4
_cell_length_a 21.079(8)
_cell_length_b 8.837(3)
_cell_length_c 20.204(8)
_cell_measurement_reflns_used 1804
_cell_measurement_temperature 100(2)
_cell_measurement_theta_max 23.96
_cell_measurement_theta_min 2.50
_cell_volume 3752(2)
_computing_cell_refinement 'Bruker SAINT'
_computing_data_collection 'Bruker APEX2'
_computing_data_reduction 'Bruker SAINT'
_computing_molecular_graphics ORTEP-32
_computing_publication_material WinGx
_computing_structure_refinement 'SHELXL-97 (Sheldrick, 2008)'
_computing_structure_solution 'SHELXS-97 (Sheldrick, 2008)'
_diffrn_ambient_temperature 100(2)
_diffrn_detector_area_resol_mean 8.366
_diffrn_measured_fraction_theta_full 0.995
_diffrn_measured_fraction_theta_max 0.985
_diffrn_measurement_device_type 'Bruker APEX-II CCD'
_diffrn_measurement_method '\f and \w scans'
_diffrn_radiation_monochromator graphite
_diffrn_radiation_source 'fine-focus sealed tube'
_diffrn_radiation_type MoK\a
_diffrn_radiation_wavelength 0.71073
_diffrn_reflns_av_R_equivalents 0.2278
_diffrn_reflns_av_sigmaI/netI 0.3281
_diffrn_reflns_limit_h_max 25
_diffrn_reflns_limit_h_min -24
_diffrn_reflns_limit_k_max 10
_diffrn_reflns_limit_k_min -10
_diffrn_reflns_limit_l_max 14
_diffrn_reflns_limit_l_min -24
_diffrn_reflns_number 18438
_diffrn_reflns_theta_full 25.00
_diffrn_reflns_theta_max 25.44
_diffrn_reflns_theta_min 0.97
_exptl_absorpt_coefficient_mu 0.481
_exptl_absorpt_correction_T_max 0.9857
_exptl_absorpt_correction_T_min 0.9445
_exptl_absorpt_correction_type multi-scan
_exptl_absorpt_process_details SADABS
_exptl_crystal_colour colorless
_exptl_crystal_density_diffrn 1.280
_exptl_crystal_density_method 'not measured'
_exptl_crystal_description plate
_exptl_crystal_F_000 1516
_exptl_crystal_size_max 0.12
_exptl_crystal_size_mid 0.08
_exptl_crystal_size_min 0.03
_refine_diff_density_max 0.861
_refine_diff_density_min -1.300
_refine_diff_density_rms 0.139
_refine_ls_extinction_method none
_refine_ls_goodness_of_fit_ref 0.923
_refine_ls_hydrogen_treatment constr
_refine_ls_matrix_type full
_refine_ls_number_parameters 434
_refine_ls_number_reflns 6845
_refine_ls_number_restraints 6
_refine_ls_restrained_S_all 0.923
_refine_ls_R_factor_all 0.2334
_refine_ls_R_factor_gt 0.0920
_refine_ls_shift/su_max 0.001
_refine_ls_shift/su_mean 0.000
_refine_ls_structure_factor_coef Fsqd
_refine_ls_weighting_details 'calc w=1/[\s^2^(Fo^2^)+(0.0558P)^2^+0.0000P] where P=(Fo^2^+2Fc^2^)/3'
_refine_ls_weighting_scheme calc
_refine_ls_wR_factor_gt 0.1460
_refine_ls_wR_factor_ref 0.1942
_reflns_number_gt 2756
_reflns_number_total 6845
_reflns_threshold_expression >2sigma(I)
_cod_data_source_file ja5054237_si_003.cif
_cod_data_source_block shelx
_cod_depositor_comments
;
The following automatic conversions were performed:

'_symmetry_cell_setting' value 'Monoclinic' changed to 'monoclinic'
according to
/usr/data/users/saulius/crontab/automatic-downloads/current/ACS/lib/dictionaries/cif_core.dic
dictionary named 'cif_core.dic' version 2.4.2 from 2011-04-26.

Automatic conversion script
Id: cif_fix_values 2281 2013-09-26 08:29:07Z andrius 
;
_cod_original_cell_volume 3751(2)
_cod_original_sg_symbol_H-M P2(1)/c
_cod_database_code 4122538

loop_
_symmetry_equiv_pos_as_xyz
'x, y, z'
'-x, y+1/2, -z+1/2'
'-x, -y, -z'
'x, -y-1/2, z-1/2'

loop_
_atom_site_label
_atom_site_type_symbol
_atom_site_fract_x
_atom_site_fract_y
_atom_site_fract_z
_atom_site_U_iso_or_equiv
_atom_site_adp_type
_atom_site_occupancy
_atom_site_symmetry_multiplicity
_atom_site_calc_flag
_atom_site_refinement_flags
C1 C 0.2544(5) 0.1590(9) 0.2858(5) 0.017(2) Uani 1 1 d .
C2 C 0.1385(5) 0.2172(11) 0.2906(5) 0.024(3) Uani 1 1 d .
C3 C 0.1355(5) 0.2967(11) 0.2299(5) 0.022(3) Uani 1 1 d .
C4 C 0.1935(5) 0.3356(11) 0.1974(5) 0.028(3) Uani 1 1 d .
H4A H 0.2186 0.4111 0.2246 0.034 Uiso 1 1 calc R
H4B H 0.1817 0.3808 0.1533 0.034 Uiso 1 1 calc R
C5 C 0.0755(5) 0.3301(10) 0.2020(5) 0.022(3) Uani 1 1 d .
H5 H 0.0716 0.3841 0.1612 0.027 Uiso 1 1 calc R
C6 C 0.0214(5) 0.2892(12) 0.2303(6) 0.035(3) Uani 1 1 d .
H6 H -0.0193 0.3178 0.2106 0.042 Uiso 1 1 calc R
C7 C 0.0271(5) 0.2050(12) 0.2882(5) 0.028(3) Uani 1 1 d .
H7 H -0.0104 0.1716 0.3068 0.034 Uiso 1 1 calc R
C8 C 0.0860(5) 0.1674(10) 0.3205(5) 0.021(3) Uani 1 1 d .
C9 C 0.0881(5) 0.0718(12) 0.3818(5) 0.036(3) Uani 1 1 d .
H9A H 0.1222 -0.0033 0.3805 0.053 Uiso 1 1 calc R
H9B H 0.0472 0.0199 0.3840 0.053 Uiso 1 1 calc R
H9C H 0.0962 0.1363 0.4210 0.053 Uiso 1 1 calc R
C10 C 0.2212(6) 0.2159(12) 0.3871(5) 0.031(3) Uani 1 1 d .
H10 H 0.1940 0.2412 0.4208 0.037 Uiso 1 1 calc R
C11 C 0.2846(6) 0.1983(13) 0.3954(5) 0.038(3) Uani 1 1 d .
H11 H 0.3108 0.2080 0.4357 0.045 Uiso 1 1 calc R
C12 C 0.3698(5) 0.1529(11) 0.3246(5) 0.024(3) Uani 1 1 d .
C13 C 0.4008(5) 0.0120(11) 0.3282(5) 0.019(3) Uani 1 1 d .
C14 C 0.3625(5) -0.1304(11) 0.3389(5) 0.036(3) Uani 1 1 d .
H14A H 0.3459 -0.1268 0.3829 0.053 Uiso 1 1 calc R
H14B H 0.3899 -0.2194 0.3361 0.053 Uiso 1 1 calc R
H14C H 0.3269 -0.1369 0.3047 0.053 Uiso 1 1 calc R
C15 C 0.4661(5) 0.0092(11) 0.3213(5) 0.029(3) Uani 1 1 d .
H15 H 0.4875 -0.0855 0.3219 0.034 Uiso 1 1 calc R
C16 C 0.5004(5) 0.1393(13) 0.3136(5) 0.035(3) Uani 1 1 d .
H16 H 0.5449 0.1344 0.3097 0.042 Uiso 1 1 calc R
C17 C 0.4695(6) 0.2778(12) 0.3117(5) 0.037(3) Uani 1 1 d .
H17 H 0.4931 0.3679 0.3061 0.044 Uiso 1 1 calc R
C18 C 0.4049(6) 0.2865(13) 0.3178(5) 0.032(3) Uani 1 1 d .
C19 C 0.3723(6) 0.4403(11) 0.3207(6) 0.047(4) Uani 1 1 d .
H19A H 0.3641 0.4630 0.3667 0.071 Uiso 1 1 calc R
H19B H 0.3319 0.4381 0.2931 0.071 Uiso 1 1 calc R
H19C H 0.3999 0.5186 0.3042 0.071 Uiso 1 1 calc R
C20 C 0.2207(5) -0.1184(11) 0.1805(4) 0.023(3) Uani 1 1 d .
C21 C 0.2737(5) -0.1001(11) 0.1409(5) 0.022(3) Uani 1 1 d .
C22 C 0.2525(5) 0.0073(12) 0.0889(5) 0.028(3) Uani 1 1 d .
C23 C 0.1895(5) 0.0525(10) 0.0981(4) 0.015(2) Uani 1 1 d .
C24 C 0.1693(5) -0.0263(10) 0.1547(5) 0.019(2) Uani 1 1 d .
C25 C 0.2186(5) -0.2316(11) 0.2356(5) 0.034(3) Uani 1 1 d .
H25A H 0.2097 -0.1794 0.2766 0.052 Uiso 1 1 calc R
H25B H 0.2597 -0.2834 0.2421 0.052 Uiso 1 1 calc R
H25C H 0.1850 -0.3059 0.2240 0.052 Uiso 1 1 calc R
C26 C 0.3363(5) -0.1805(11) 0.1461(5) 0.034(3) Uani 1 1 d .
H26A H 0.3464 -0.2139 0.1920 0.051 Uiso 1 1 calc R
H26B H 0.3696 -0.1116 0.1332 0.051 Uiso 1 1 calc R
H26C H 0.3339 -0.2686 0.1166 0.051 Uiso 1 1 calc R
C27 C 0.2877(5) 0.0406(12) 0.0288(5) 0.039(3) Uani 1 1 d .
H27A H 0.2771 -0.0362 -0.0053 0.059 Uiso 1 1 calc R
H27B H 0.3336 0.0390 0.0411 0.059 Uiso 1 1 calc R
H27C H 0.2753 0.1408 0.0113 0.059 Uiso 1 1 calc R
C28 C 0.1479(5) 0.1513(12) 0.0529(5) 0.030(3) Uani 1 1 d .
H28A H 0.1725 0.2384 0.0391 0.045 Uiso 1 1 calc R
H28B H 0.1118 0.1871 0.0764 0.045 Uiso 1 1 calc R
H28C H 0.1321 0.0933 0.0137 0.045 Uiso 1 1 calc R
C29 C 0.1027(5) -0.0447(11) 0.1753(5) 0.032(3) Uani 1 1 d .
H29A H 0.0817 -0.1283 0.1503 0.048 Uiso 1 1 calc R
H29B H 0.0788 0.0490 0.1660 0.048 Uiso 1 1 calc R
H29C H 0.1043 -0.0669 0.2229 0.048 Uiso 1 1 calc R
C30 C 0.3850(5) 0.2926(10) 0.1022(5) 0.022(3) Uani 1 1 d .
C31 C 0.4306(5) 0.1852(12) 0.1239(5) 0.029(3) Uani 1 1 d .
H31 H 0.4242 0.1287 0.1628 0.034 Uiso 1 1 calc R
C32 C 0.4842(5) 0.1575(11) 0.0913(5) 0.024(3) Uani 1 1 d .
H32 H 0.5143 0.0851 0.1088 0.029 Uiso 1 1 calc R
C33 C 0.4951(5) 0.2351(12) 0.0324(5) 0.029(3) Uani 1 1 d .
C34 C 0.5543(5) 0.2024(12) -0.0032(5) 0.035(3) Uani 1 1 d .
H34A H 0.5430 0.1966 -0.0511 0.052 Uiso 1 1 calc R
H34B H 0.5728 0.1059 0.0125 0.052 Uiso 1 1 calc R
H34C H 0.5854 0.2837 0.0061 0.052 Uiso 1 1 calc R
C35 C 0.4513(5) 0.3419(11) 0.0104(5) 0.026(3) Uani 1 1 d .
H35 H 0.4580 0.3980 -0.0286 0.032 Uiso 1 1 calc R
C36 C 0.3969(4) 0.3701(12) 0.0441(5) 0.024(2) Uani 1 1 d .
H36 H 0.3672 0.4439 0.0269 0.029 Uiso 1 1 calc R
C50 C 0.8652(11) 0.2525(15) 0.0160(8) 0.078(6) Uani 1 1 d U
C51 C 0.9288(9) 0.2029(15) 0.0175(7) 0.065(5) Uani 1 1 d .
H51 H 0.9550 0.2352 -0.0159 0.079 Uiso 1 1 calc R
C52 C 0.9526(6) 0.1098(16) 0.0662(8) 0.056(4) Uani 1 1 d .
H52 H 0.9956 0.0773 0.0665 0.067 Uiso 1 1 calc R
C53 C 0.9165(9) 0.0619(14) 0.1144(7) 0.059(4) Uani 1 1 d .
H53 H 0.9339 -0.0040 0.1483 0.071 Uiso 1 1 calc R
C54 C 0.8576(9) 0.1070(19) 0.1140(8) 0.073(5) Uani 1 1 d .
H54 H 0.8329 0.0717 0.1482 0.087 Uiso 1 1 calc R
C55 C 0.8288(7) 0.204(2) 0.0666(11) 0.089(7) Uani 1 1 d .
H55 H 0.7859 0.2352 0.0684 0.107 Uiso 1 1 calc R
C56 C 0.8377(11) 0.3553(17) -0.0329(9) 0.216(14) Uani 1 1 d .
H56A H 0.7969 0.3147 -0.0519 0.324 Uiso 1 1 calc R
H56B H 0.8666 0.3679 -0.0682 0.324 Uiso 1 1 calc R
H56C H 0.8307 0.4535 -0.0122 0.324 Uiso 1 1 calc R
N1 N 0.2020(4) 0.1906(8) 0.3203(4) 0.021(2) Uani 1 1 d .
N2 N 0.3037(4) 0.1636(9) 0.3340(4) 0.020(2) Uani 1 1 d .
Si1 Si 0.30768(15) 0.3296(3) 0.14032(16) 0.0291(8) Uani 1 1 d .
Ru1 Ru 0.25090(4) 0.13126(9) 0.18590(4) 0.0201(2) Uani 1 1 d .

loop_
_atom_site_aniso_label
_atom_site_aniso_U_11
_atom_site_aniso_U_22
_atom_site_aniso_U_33
_atom_site_aniso_U_23
_atom_site_aniso_U_13
_atom_site_aniso_U_12
C1 0.023(6) 0.006(5) 0.019(5) 0.008(4) -0.012(5) -0.006(4)
C2 0.028(7) 0.021(6) 0.022(6) 0.003(5) -0.005(5) -0.002(5)
C3 0.033(7) 0.011(5) 0.023(6) -0.002(5) 0.000(5) -0.005(5)
C4 0.032(7) 0.024(7) 0.029(6) 0.008(5) 0.008(5) 0.010(5)
C5 0.023(6) 0.017(6) 0.026(6) 0.001(5) 0.000(5) 0.002(5)
C6 0.033(8) 0.033(7) 0.038(8) 0.002(6) -0.001(6) 0.013(6)
C7 0.025(7) 0.030(6) 0.031(7) -0.013(6) 0.009(6) -0.001(6)
C8 0.039(7) 0.008(5) 0.015(6) -0.001(5) 0.006(5) 0.004(5)
C9 0.046(8) 0.033(6) 0.029(7) 0.003(6) 0.010(6) 0.017(6)
C10 0.051(9) 0.038(7) 0.003(6) 0.004(5) 0.003(6) 0.019(6)
C11 0.045(8) 0.048(8) 0.020(7) -0.005(6) -0.001(6) 0.013(7)
C12 0.045(8) 0.019(6) 0.009(5) 0.001(5) -0.001(5) 0.009(6)
C13 0.024(7) 0.020(6) 0.011(6) 0.000(5) -0.010(5) 0.002(5)
C14 0.045(7) 0.011(5) 0.049(7) 0.001(7) -0.009(6) 0.001(6)
C15 0.036(8) 0.013(6) 0.035(7) -0.011(5) -0.010(6) 0.001(5)
C16 0.038(7) 0.034(7) 0.032(7) -0.010(7) -0.001(5) -0.002(7)
C17 0.057(9) 0.017(6) 0.035(8) 0.001(6) -0.006(7) -0.009(6)
C18 0.042(9) 0.025(6) 0.028(7) 0.002(6) 0.000(6) 0.002(6)
C19 0.070(10) 0.010(5) 0.058(9) -0.004(6) -0.023(7) 0.003(6)
C20 0.053(7) 0.012(5) 0.007(5) -0.004(5) 0.011(5) -0.015(6)
C21 0.039(7) 0.016(6) 0.012(6) -0.005(5) 0.003(5) -0.003(5)
C22 0.040(8) 0.031(7) 0.016(6) -0.004(5) 0.012(6) -0.008(6)
C23 0.018(6) 0.012(5) 0.013(6) -0.004(5) 0.000(5) -0.005(5)
C24 0.031(7) 0.011(5) 0.016(6) 0.005(5) -0.001(5) 0.002(5)
C25 0.061(9) 0.017(6) 0.027(7) 0.012(5) 0.015(6) -0.013(6)
C26 0.039(7) 0.016(6) 0.048(8) -0.008(6) 0.013(6) 0.002(5)
C27 0.064(9) 0.040(7) 0.017(6) -0.012(6) 0.017(6) -0.021(7)
C28 0.041(7) 0.027(7) 0.022(6) 0.006(6) 0.002(5) -0.001(6)
C29 0.033(7) 0.026(6) 0.038(7) -0.014(6) 0.010(6) -0.012(6)
C30 0.040(7) 0.010(5) 0.014(6) -0.005(5) -0.001(5) -0.002(5)
C31 0.037(7) 0.030(6) 0.019(6) 0.003(5) 0.007(6) -0.006(6)
C32 0.034(7) 0.018(6) 0.021(6) -0.002(5) 0.000(5) 0.004(5)
C33 0.033(7) 0.027(6) 0.029(7) -0.011(6) 0.006(6) -0.010(6)
C34 0.050(8) 0.030(6) 0.025(7) -0.001(6) 0.006(6) -0.006(6)
C35 0.041(7) 0.020(6) 0.017(6) 0.004(5) -0.003(5) -0.013(6)
C36 0.023(6) 0.019(5) 0.029(6) 0.016(6) -0.004(5) -0.001(6)
C50 0.146(18) 0.026(8) 0.049(11) 0.003(8) -0.081(11) 0.014(10)
C51 0.119(15) 0.037(8) 0.035(9) -0.009(8) -0.028(9) -0.026(9)
C52 0.042(9) 0.055(10) 0.068(10) -0.035(9) -0.011(8) -0.001(8)
C53 0.108(15) 0.030(8) 0.038(9) -0.014(7) -0.004(10) -0.001(9)
C54 0.085(13) 0.055(11) 0.084(13) -0.042(10) 0.042(11) -0.026(10)
C55 0.054(11) 0.066(12) 0.140(19) -0.085(13) -0.034(12) 0.029(10)
C56 0.40(3) 0.037(10) 0.167(18) -0.036(13) -0.23(2) 0.057(17)
N1 0.040(6) 0.014(4) 0.009(5) -0.005(4) 0.007(4) 0.001(4)
N2 0.018(5) 0.027(5) 0.016(5) -0.004(4) 0.001(4) 0.000(4)
Si1 0.036(2) 0.0145(16) 0.038(2) 0.0080(15) 0.0092(16) 0.0006(14)
Ru1 0.0351(5) 0.0092(4) 0.0160(4) 0.0001(5) 0.0018(4) -0.0010(5)

loop_
_atom_type_symbol
_atom_type_description
_atom_type_scat_dispersion_real
_atom_type_scat_dispersion_imag
_atom_type_scat_source
C C 0.0033 0.0016 'International Tables Vol C Tables 4.2.6.8 and 6.1.1.4'
H H 0.0000 0.0000 'International Tables Vol C Tables 4.2.6.8 and 6.1.1.4'
N N 0.0061 0.0033 'International Tables Vol C Tables 4.2.6.8 and 6.1.1.4'
Si Si 0.0817 0.0704 'International Tables Vol C Tables 4.2.6.8 and 6.1.1.4'
Ru Ru -1.2594 0.8363 'International Tables Vol C Tables 4.2.6.8 and 6.1.1.4'

loop_
_geom_angle_atom_site_label_1
_geom_angle_atom_site_label_2
_geom_angle_atom_site_label_3
_geom_angle
N2 C1 N1 103.2(8)
N2 C1 Ru1 132.6(7)
N1 C1 Ru1 124.0(7)
C8 C2 C3 124.1(10)
C8 C2 N1 121.2(9)
C3 C2 N1 114.7(9)
C5 C3 C2 116.0(10)
C5 C3 C4 122.4(9)
C2 C3 C4 121.5(10)
C3 C4 Ru1 109.8(7)
C6 C5 C3 123.0(10)
C5 C6 C7 118.5(10)
C6 C7 C8 122.5(10)
C2 C8 C7 115.9(9)
C2 C8 C9 124.9(10)
C7 C8 C9 119.1(10)
C11 C10 N1 108.1(9)
C10 C11 N2 106.0(9)
C13 C12 C18 120.2(10)
C13 C12 N2 120.5(9)
C18 C12 N2 119.0(9)
C15 C13 C12 117.9(10)
C15 C13 C14 122.6(9)
C12 C13 C14 119.4(9)
C16 C15 C13 121.9(10)
C15 C16 C17 119.5(10)
C18 C17 C16 120.7(11)
C17 C18 C12 119.6(11)
C17 C18 C19 120.2(10)
C12 C18 C19 120.1(10)
C24 C20 C21 109.7(8)
C24 C20 C25 125.9(9)
C21 C20 C25 124.1(10)
C24 C20 Ru1 70.6(6)
C21 C20 Ru1 72.1(5)
C25 C20 Ru1 129.0(6)
C20 C21 C22 105.5(9)
C20 C21 C26 129.0(9)
C22 C21 C26 125.3(9)
C20 C21 Ru1 71.6(6)
C22 C21 Ru1 69.2(5)
C26 C21 Ru1 127.2(7)
C23 C22 C21 109.1(9)
C23 C22 C27 125.5(10)
C21 C22 C27 124.5(10)
C23 C22 Ru1 70.6(5)
C21 C22 Ru1 73.4(5)
C27 C22 Ru1 130.7(7)
C22 C23 C24 108.0(9)
C22 C23 C28 126.6(9)
C24 C23 C28 125.0(9)
C22 C23 Ru1 72.6(6)
C24 C23 Ru1 72.9(5)
C28 C23 Ru1 125.5(6)
C20 C24 C23 107.7(9)
C20 C24 C29 122.6(9)
C23 C24 C29 128.0(9)
C20 C24 Ru1 73.1(6)
C23 C24 Ru1 69.8(5)
C29 C24 Ru1 134.0(7)
C31 C30 C36 115.6(9)
C31 C30 Si1 125.9(8)
C36 C30 Si1 118.4(8)
C32 C31 C30 122.9(10)
C31 C32 C33 120.9(10)
C35 C33 C32 117.3(10)
C35 C33 C34 122.4(10)
C32 C33 C34 120.2(10)
C33 C35 C36 121.4(10)
C30 C36 C35 121.9(9)
C55 C50 C51 117.8(14)
C55 C50 C56 119(2)
C51 C50 C56 123(2)
C52 C51 C50 120.3(15)
C51 C52 C53 121.2(14)
C54 C53 C52 119.3(15)
C53 C54 C55 123.9(16)
C54 C55 C50 117.4(15)
C1 N1 C10 109.8(9)
C1 N1 C2 125.2(8)
C10 N1 C2 124.3(9)
C1 N2 C11 112.9(9)
C1 N2 C12 126.8(8)
C11 N2 C12 119.9(8)
C30 Si1 Ru1 120.9(3)
C1 Ru1 C4 76.8(4)
C1 Ru1 C23 143.6(4)
C4 Ru1 C23 92.9(4)
C1 Ru1 C22 157.6(4)
C4 Ru1 C22 122.7(4)
C23 Ru1 C22 36.8(3)
C1 Ru1 C24 108.5(3)
C4 Ru1 C24 97.0(4)
C23 Ru1 C24 37.2(3)
C22 Ru1 C24 61.4(4)
C1 Ru1 C20 98.7(3)
C4 Ru1 C20 129.9(4)
C23 Ru1 C20 61.3(3)
C22 Ru1 C20 60.9(3)
C24 Ru1 C20 36.3(3)
C1 Ru1 C21 120.5(3)
C4 Ru1 C21 154.9(4)
C23 Ru1 C21 62.2(3)
C22 Ru1 C21 37.4(3)
C24 Ru1 C21 61.4(3)
C20 Ru1 C21 36.3(3)
C1 Ru1 Si1 108.7(3)
C4 Ru1 Si1 74.4(3)
C23 Ru1 Si1 101.7(2)
C22 Ru1 Si1 88.8(3)
C24 Ru1 Si1 138.5(3)
C20 Ru1 Si1 147.7(2)
C21 Ru1 Si1 112.2(3)

loop_
_geom_bond_atom_site_label_1
_geom_bond_atom_site_label_2
_geom_bond_distance
C1 N2 1.368(11)
C1 N1 1.380(11)
C1 Ru1 2.029(9)
C2 C8 1.374(13)
C2 C3 1.410(13)
C2 N1 1.442(12)
C3 C5 1.376(13)
C3 C4 1.472(13)
C4 Ru1 2.197(9)
C5 C6 1.365(13)
C6 C7 1.384(13)
C7 C8 1.395(13)
C8 C9 1.498(12)
C10 C11 1.343(14)
C10 N1 1.396(11)
C11 N2 1.369(11)
C12 C13 1.405(13)
C12 C18 1.406(14)
C12 N2 1.424(12)
C13 C15 1.394(13)
C13 C14 1.520(13)
C15 C16 1.374(13)
C16 C17 1.385(14)
C17 C18 1.379(15)
C18 C19 1.527(13)
C20 C24 1.420(13)
C20 C21 1.433(12)
C20 C25 1.500(12)
C20 Ru1 2.296(10)
C21 C22 1.459(13)
C21 C26 1.495(13)
C21 Ru1 2.303(9)
C22 C23 1.412(13)
C22 C27 1.503(12)
C22 Ru1 2.247(10)
C23 C24 1.432(12)
C23 C28 1.497(12)
C23 Ru1 2.222(9)
C24 C29 1.504(13)
C24 Ru1 2.263(10)
C30 C31 1.395(13)
C30 C36 1.400(12)
C30 Si1 1.886(11)
C31 C32 1.374(13)
C32 C33 1.409(13)
C33 C35 1.369(13)
C33 C34 1.517(13)
C35 C36 1.403(13)
C50 C55 1.39(2)
C50 C51 1.41(2)
C50 C56 1.432(18)
C51 C52 1.348(17)
C52 C53 1.352(17)
C53 C54 1.304(18)
C54 C55 1.39(2)
Si1 Ru1 2.351(3)
